data_7229182
loop_
_publ_author_name
'Sykes, Nicole Margaret'
'Su, Hong'
'Weber, Edwin'
'Bourne, Susan A.'
'Nassimbeni, Luigi'

_publ_section_title
;
 Crystallisation Temperature Control of Stoichiometry and Selectivity in
 Host- Guest Compounds
;
_journal_name_full CrystEngComm
_journal_paper_doi 10.1039/C7CE01414G
_journal_year 2017
_chemical_formula_moiety '3 (C28 H18 O2), 4 (C3 H8 O1) '
_chemical_formula_sum 'C96 H86 O10'
_chemical_formula_weight 1399.65
_chemical_name_systematic 'tri 9,9?-(ethyne-1,2-diyl)-bis(fluoren-9-ol) tetra (2-propanol) Clathrate'
_space_group_IT_number 2
_symmetry_cell_setting triclinic
_symmetry_space_group_name_Hall '-P 1'
_symmetry_space_group_name_H-M 'P -1'
_atom_sites_solution_hydrogens geom
_atom_sites_solution_primary direct
_atom_sites_solution_secondary difmap
_audit_creation_method SHELXL-97
_audit_update_record
;
2017-06-23 deposited with the CCDC.
2017-09-18 downloaded from the CCDC.
;
_cell_angle_alpha 83.06(3)
_cell_angle_beta 81.59(3)
_cell_angle_gamma 82.49(3)
_cell_formula_units_Z 2
_cell_length_a 10.314(2)
_cell_length_b 18.768(4)
_cell_length_c 20.269(4)
_cell_measurement_reflns_used 55397
_cell_measurement_temperature 153(2)
_cell_measurement_theta_max 27.90
_cell_measurement_theta_min 1.42
_cell_volume 3827.3(14)
_computing_cell_refinement 'SAINT-Plus (Bruker, 2004)'
_computing_data_collection 'APEX2 (Bruker, 2005)'
_computing_data_reduction 'SAINT-Plus and XPREP (Bruker 2004)'
_computing_molecular_graphics 'X-seed (Barbour, 1999)'
_computing_publication_material 'SHELXL-97 (Sheldrick, 1997)'
_computing_structure_refinement 'SHELXL-97 (Sheldrick, 1997)'
_computing_structure_solution 'SHELXS-97 (Sheldrick, 1990)'
_diffrn_ambient_temperature 153(2)
_diffrn_measured_fraction_theta_full 0.995
_diffrn_measured_fraction_theta_max 0.995
_diffrn_measurement_device_type 'Bruker Kappa Duo Apex II diffractometer'
_diffrn_measurement_method '1.2\% \f scans and \w scans'
_diffrn_radiation_monochromator graphite
_diffrn_radiation_source 'fine-focus sealed tube'
_diffrn_radiation_type MoK\a
_diffrn_radiation_wavelength 0.71073
_diffrn_reflns_av_R_equivalents 0.0490
_diffrn_reflns_av_sigmaI/netI 0.0659
_diffrn_reflns_limit_h_max 13
_diffrn_reflns_limit_h_min -10
_diffrn_reflns_limit_k_max 22
_diffrn_reflns_limit_k_min -24
_diffrn_reflns_limit_l_max 25
_diffrn_reflns_limit_l_min -26
_diffrn_reflns_number 55397
_diffrn_reflns_theta_full 27.90
_diffrn_reflns_theta_max 27.90
_diffrn_reflns_theta_min 1.42
_exptl_absorpt_coefficient_mu 0.077
_exptl_absorpt_correction_T_max 0.9915
_exptl_absorpt_correction_T_min 0.9652
_exptl_absorpt_correction_type multi-scan
_exptl_absorpt_process_details '(SADABS; Sheldrick, 1996)'
_exptl_crystal_colour colorless
_exptl_crystal_density_diffrn 1.215
_exptl_crystal_density_method 'not measured'
_exptl_crystal_description block
_exptl_crystal_F_000 1484
_exptl_crystal_size_max 0.46
_exptl_crystal_size_mid 0.12
_exptl_crystal_size_min 0.11
_refine_diff_density_max 0.780
_refine_diff_density_min -0.643
_refine_diff_density_rms 0.049
_refine_ls_extinction_method none
_refine_ls_goodness_of_fit_ref 1.029
_refine_ls_hydrogen_treatment mixed
_refine_ls_matrix_type full
_refine_ls_number_parameters 1003
_refine_ls_number_reflns 18216
_refine_ls_number_restraints 34
_refine_ls_restrained_S_all 1.028
_refine_ls_R_factor_all 0.1071
_refine_ls_R_factor_gt 0.0576
_refine_ls_shift/su_max 0.000
_refine_ls_shift/su_mean 0.000
_refine_ls_structure_factor_coef Fsqd
_refine_ls_weighting_details 'calc w=1/[\s^2^(Fo^2^)+(0.0619P)^2^+1.1441P] where P=(Fo^2^+2Fc^2^)/3'
_refine_ls_weighting_scheme calc
_refine_ls_wR_factor_gt 0.1313
_refine_ls_wR_factor_ref 0.1543
_reflns_number_gt 11136
_reflns_number_total 18216
_reflns_threshold_expression >2sigma(I)
_cod_data_source_file c7ce01414g3.cif
_cod_data_source_block structure1
_cod_depositor_comments
;
The following automatic conversions were performed:

'_symmetry_cell_setting' value 'Triclinic' changed to 'triclinic'
according to
/home/data/users/saulius/crontab/automatic-downloads/rss-feeds/RSC/lib/dictionaries/cif_core.dic
dictionary named 'cif_core.dic' version 2.4.2 from 2011-04-26.

Automatic conversion script
Id: cif_fix_values 4973 2017-02-22 13:04:09Z antanas 
;
_cod_original_cell_volume 3827.2(13)
_cod_original_sg_symbol_H-M P-1
_cod_database_code 7229182

loop_
_symmetry_equiv_pos_as_xyz
'x, y, z'
'-x, -y, -z'

loop_
_atom_site_label
_atom_site_type_symbol
_atom_site_fract_x
_atom_site_fract_y
_atom_site_fract_z
_atom_site_U_iso_or_equiv
_atom_site_adp_type
_atom_site_occupancy
_atom_site_symmetry_multiplicity
_atom_site_calc_flag
_atom_site_refinement_flags
O13 O 0.45164(12) -0.28261(7) 0.32284(7) 0.0278(3) Uani 1 1 d D
O16 O 0.96706(11) -0.34416(6) 0.29465(7) 0.0256(3) Uani 1 1 d D
O41 O 0.81900(12) -0.21306(7) 0.27333(7) 0.0292(3) Uani 1 1 d D
O44 O 0.85775(13) 0.09487(7) 0.23966(7) 0.0305(3) Uani 1 1 d D
O69 O 0.72144(12) 0.22443(6) 0.20239(7) 0.0255(3) Uani 1 1 d D
O72 O 1.24322(13) 0.16335(7) 0.16573(7) 0.0329(3) Uani 1 1 d D
O86 O 1.04856(14) 0.08979(8) 0.13717(8) 0.0420(4) Uani 1 1 d DU
O89 O 0.51038(14) 0.14932(9) 0.17557(8) 0.0411(4) Uani 1 1 d D
O92 O 0.18510(12) -0.26694(7) 0.31487(7) 0.0314(3) Uani 1 1 d D
O95 O 0.61029(14) -0.19827(8) 0.37050(8) 0.0391(4) Uani 1 1 d D
H69 H 0.763(2) 0.1787(7) 0.2211(11) 0.063(8) Uiso 1 1 d D
H13 H 0.3582(7) -0.2765(14) 0.3197(13) 0.073(8) Uiso 1 1 d D
H16 H 0.917(2) -0.2985(7) 0.2821(11) 0.054(7) Uiso 1 1 d D
H86A H 1.1304(15) 0.1065(15) 0.1437(14) 0.084(10) Uiso 1 1 d D
H41 H 0.7420(16) -0.2068(15) 0.3075(10) 0.075(9) Uiso 1 1 d D
H95A H 0.553(2) -0.2329(11) 0.3639(13) 0.070(9) Uiso 1 1 d D
H72 H 1.3377(7) 0.1553(16) 0.1669(14) 0.087(10) Uiso 1 1 d D
H92A H 0.142(2) -0.3030(11) 0.3010(14) 0.080(9) Uiso 1 1 d D
H44 H 0.9342(18) 0.0913(16) 0.2041(10) 0.085(10) Uiso 1 1 d D
H89A H 0.553(3) 0.1825(15) 0.1949(17) 0.118(13) Uiso 1 1 d D
C1 C 0.42771(16) -0.41196(10) 0.34640(10) 0.0257(4) Uani 1 1 d .
C2 C 0.43355(18) -0.43088(11) 0.41398(11) 0.0333(5) Uani 1 1 d .
H2 H 0.4848 -0.4067 0.4376 0.040 Uiso 1 1 calc R
C3 C 0.36289(19) -0.48606(12) 0.44687(12) 0.0408(5) Uani 1 1 d .
H3 H 0.3649 -0.4993 0.4935 0.049 Uiso 1 1 calc R
C4 C 0.2897(2) -0.52177(12) 0.41214(13) 0.0451(6) Uani 1 1 d .
H4 H 0.2427 -0.5597 0.4352 0.054 Uiso 1 1 calc R
C5 C 0.28408(19) -0.50314(11) 0.34466(13) 0.0404(6) Uani 1 1 d .
H5 H 0.2336 -0.5280 0.3212 0.048 Uiso 1 1 calc R
C6 C 0.35335(17) -0.44739(10) 0.31114(11) 0.0299(5) Uani 1 1 d .
C7 C 0.36640(17) -0.41559(11) 0.24085(11) 0.0308(5) Uani 1 1 d .
C8 C 0.3143(2) -0.43178(13) 0.18558(13) 0.0432(6) Uani 1 1 d .
H8 H 0.2581 -0.4689 0.1899 0.052 Uiso 1 1 calc R
C9 C 0.3459(2) -0.39269(14) 0.12411(13) 0.0479(6) Uani 1 1 d .
H9 H 0.3105 -0.4030 0.0861 0.058 Uiso 1 1 calc R
C10 C 0.4282(2) -0.33881(13) 0.11710(12) 0.0438(6) Uani 1 1 d .
H10 H 0.4490 -0.3130 0.0744 0.053 Uiso 1 1 calc R
C11 C 0.48070(19) -0.32215(11) 0.17191(11) 0.0343(5) Uani 1 1 d .
H11 H 0.5375 -0.2854 0.1672 0.041 Uiso 1 1 calc R
C12 C 0.44822(16) -0.36036(10) 0.23327(10) 0.0264(4) Uani 1 1 d .
C13 C 0.49295(16) -0.35292(9) 0.30035(10) 0.0234(4) Uani 1 1 d .
C14 C 0.63861(16) -0.36555(9) 0.29548(9) 0.0229(4) Uani 1 1 d .
C15 C 0.75506(16) -0.38030(9) 0.28845(9) 0.0224(4) Uani 1 1 d .
C16 C 0.89992(16) -0.40086(9) 0.27904(9) 0.0221(4) Uani 1 1 d .
C17 C 0.93280(16) -0.47081(9) 0.32333(10) 0.0230(4) Uani 1 1 d .
C18 C 0.91663(18) -0.48223(10) 0.39254(10) 0.0294(4) Uani 1 1 d .
H18 H 0.8839 -0.4436 0.4190 0.035 Uiso 1 1 calc R
C19 C 0.94946(19) -0.55169(11) 0.42264(11) 0.0352(5) Uani 1 1 d .
H19 H 0.9400 -0.5606 0.4701 0.042 Uiso 1 1 calc R
C20 C 0.99587(19) -0.60803(11) 0.38373(12) 0.0358(5) Uani 1 1 d .
H20 H 1.0173 -0.6552 0.4051 0.043 Uiso 1 1 calc R
C21 C 1.01156(17) -0.59674(10) 0.31423(11) 0.0315(5) Uani 1 1 d .
H21 H 1.0432 -0.6355 0.2879 0.038 Uiso 1 1 calc R
C22 C 0.97982(16) -0.52711(9) 0.28395(10) 0.0253(4) Uani 1 1 d .
C23 C 0.98841(16) -0.49833(10) 0.21265(10) 0.0250(4) Uani 1 1 d .
C24 C 1.03293(17) -0.53143(11) 0.15453(11) 0.0322(5) Uani 1 1 d .
H24 H 1.0614 -0.5818 0.1567 0.039 Uiso 1 1 calc R
C25 C 1.03492(19) -0.48940(12) 0.09339(11) 0.0371(5) Uani 1 1 d .
H25 H 1.0651 -0.5113 0.0532 0.045 Uiso 1 1 calc R
C26 C 0.99359(19) -0.41574(12) 0.08978(11) 0.0372(5) Uani 1 1 d .
H26 H 0.9970 -0.3879 0.0473 0.045 Uiso 1 1 calc R
C27 C 0.94711(18) -0.38228(11) 0.14784(10) 0.0302(4) Uani 1 1 d .
H27 H 0.9175 -0.3321 0.1455 0.036 Uiso 1 1 calc R
C28 C 0.94530(16) -0.42422(10) 0.20901(10) 0.0234(4) Uani 1 1 d .
C29 C 0.68939(19) -0.14345(10) 0.18859(11) 0.0305(5) Uani 1 1 d .
C30 C 0.5612(2) -0.12593(11) 0.21800(12) 0.0396(5) Uani 1 1 d .
H30 H 0.5422 -0.1177 0.2639 0.047 Uiso 1 1 calc R
C31 C 0.4603(2) -0.12071(12) 0.17750(15) 0.0503(7) Uani 1 1 d .
H31 H 0.3710 -0.1098 0.1964 0.060 Uiso 1 1 calc R
C32 C 0.4893(2) -0.13132(13) 0.11026(15) 0.0536(7) Uani 1 1 d .
H32 H 0.4197 -0.1267 0.0835 0.064 Uiso 1 1 calc R
C33 C 0.6175(2) -0.14847(12) 0.08140(13) 0.0469(6) Uani 1 1 d .
H33 H 0.6365 -0.1557 0.0352 0.056 Uiso 1 1 calc R
C34 C 0.7185(2) -0.15498(10) 0.12119(11) 0.0351(5) Uani 1 1 d .
C35 C 0.8617(2) -0.17368(10) 0.10495(11) 0.0342(5) Uani 1 1 d .
C36 C 0.9395(2) -0.18992(12) 0.04552(12) 0.0455(6) Uani 1 1 d .
H36 H 0.9009 -0.1892 0.0056 0.055 Uiso 1 1 calc R
C37 C 1.0740(3) -0.20714(13) 0.04530(13) 0.0506(6) Uani 1 1 d .
H37 H 1.1281 -0.2183 0.0049 0.061 Uiso 1 1 calc R
C38 C 1.1308(2) -0.20831(12) 0.10325(13) 0.0475(6) Uani 1 1 d .
H38 H 1.2232 -0.2210 0.1023 0.057 Uiso 1 1 calc R
C39 C 1.0542(2) -0.19118(11) 0.16310(12) 0.0369(5) Uani 1 1 d .
H39 H 1.0934 -0.1913 0.2027 0.044 Uiso 1 1 calc R
C40 C 0.92032(19) -0.17410(10) 0.16316(10) 0.0293(4) Uani 1 1 d .
C41 C 0.81625(18) -0.15408(10) 0.22142(10) 0.0271(4) Uani 1 1 d .
C42 C 0.83874(18) -0.08699(10) 0.24778(10) 0.0270(4) Uani 1 1 d .
C43 C 0.85612(17) -0.03230(10) 0.26776(10) 0.0271(4) Uani 1 1 d .
C44 C 0.87240(17) 0.03713(9) 0.29186(10) 0.0268(4) Uani 1 1 d .
C45 C 1.00049(18) 0.03440(10) 0.32200(10) 0.0287(4) Uani 1 1 d .
C46 C 1.12922(19) 0.02005(11) 0.29227(12) 0.0368(5) Uani 1 1 d .
H46 H 1.1477 0.0092 0.2470 0.044 Uiso 1 1 calc R
C47 C 1.2313(2) 0.02181(13) 0.32983(14) 0.0479(6) Uani 1 1 d .
H47 H 1.3203 0.0123 0.3100 0.057 Uiso 1 1 calc R
C48 C 1.2040(2) 0.03725(13) 0.39553(14) 0.0527(7) Uani 1 1 d .
H48 H 1.2749 0.0379 0.4205 0.063 Uiso 1 1 calc R
C49 C 1.0760(2) 0.05182(12) 0.42587(13) 0.0462(6) Uani 1 1 d .
H49 H 1.0581 0.0629 0.4711 0.055 Uiso 1 1 calc R
C50 C 0.9735(2) 0.04982(10) 0.38839(11) 0.0336(5) Uani 1 1 d .
C51 C 0.8298(2) 0.06204(10) 0.40689(11) 0.0342(5) Uani 1 1 d .
C52 C 0.7540(3) 0.07978(12) 0.46630(12) 0.0502(6) Uani 1 1 d .
H52 H 0.7949 0.0851 0.5042 0.060 Uiso 1 1 calc R
C53 C 0.6184(3) 0.08955(14) 0.46948(16) 0.0639(8) Uani 1 1 d .
H53 H 0.5654 0.1005 0.5102 0.077 Uiso 1 1 calc R
C54 C 0.5593(2) 0.08359(14) 0.41387(17) 0.0620(8) Uani 1 1 d .
H54 H 0.4659 0.0918 0.4166 0.074 Uiso 1 1 calc R
C55 C 0.6338(2) 0.06582(12) 0.35361(13) 0.0460(6) Uani 1 1 d .
H55 H 0.5928 0.0616 0.3155 0.055 Uiso 1 1 calc R
C56 C 0.76915(19) 0.05460(10) 0.35145(11) 0.0311(5) Uani 1 1 d .
C57 C 0.75448(16) 0.35098(9) 0.17653(9) 0.0221(4) Uani 1 1 d .
C58 C 0.76791(18) 0.36637(11) 0.10770(10) 0.0295(4) Uani 1 1 d .
H58 H 0.8018 0.3297 0.0792 0.035 Uiso 1 1 calc R
C59 C 0.73071(19) 0.43668(11) 0.08086(11) 0.0354(5) Uani 1 1 d .
H59 H 0.7387 0.4482 0.0336 0.043 Uiso 1 1 calc R
C60 C 0.68213(19) 0.48989(11) 0.12287(12) 0.0357(5) Uani 1 1 d .
H60 H 0.6573 0.5377 0.1039 0.043 Uiso 1 1 calc R
C61 C 0.66916(17) 0.47470(10) 0.19204(11) 0.0303(5) Uani 1 1 d .
H61 H 0.6360 0.5115 0.2204 0.036 Uiso 1 1 calc R
C62 C 0.70565(16) 0.40442(9) 0.21908(10) 0.0231(4) Uani 1 1 d .
C63 C 0.70317(16) 0.37254(10) 0.28896(10) 0.0244(4) Uani 1 1 d .
C64 C 0.65915(18) 0.40211(12) 0.34890(11) 0.0332(5) Uani 1 1 d .
H64 H 0.6257 0.4517 0.3491 0.040 Uiso 1 1 calc R
C65 C 0.6652(2) 0.35768(13) 0.40837(11) 0.0414(5) Uani 1 1 d .
H65 H 0.6347 0.3771 0.4498 0.050 Uiso 1 1 calc R
C66 C 0.7148(2) 0.28544(13) 0.40847(11) 0.0408(5) Uani 1 1 d .
H66 H 0.7182 0.2561 0.4499 0.049 Uiso 1 1 calc R
C67 C 0.75976(19) 0.25528(11) 0.34871(10) 0.0325(5) Uani 1 1 d .
H67 H 0.7943 0.2058 0.3487 0.039 Uiso 1 1 calc R
C68 C 0.75273(16) 0.29948(10) 0.28930(9) 0.0234(4) Uani 1 1 d .
C69 C 0.79202(16) 0.27946(9) 0.21762(9) 0.0225(4) Uani 1 1 d .
C70 C 0.93698(17) 0.25918(9) 0.20382(9) 0.0236(4) Uani 1 1 d .
C71 C 1.05318(17) 0.24542(9) 0.19306(10) 0.0245(4) Uani 1 1 d .
C72 C 1.19905(17) 0.23559(9) 0.18270(10) 0.0250(4) Uani 1 1 d .
C73 C 1.25450(16) 0.29257(10) 0.12974(10) 0.0244(4) Uani 1 1 d .
C74 C 1.2347(2) 0.30634(11) 0.06346(11) 0.0350(5) Uani 1 1 d .
H74 H 1.1786 0.2796 0.0455 0.042 Uiso 1 1 calc R
C75 C 1.2985(2) 0.36016(13) 0.02338(12) 0.0443(6) Uani 1 1 d .
H75 H 1.2864 0.3703 -0.0225 0.053 Uiso 1 1 calc R
C76 C 1.3794(2) 0.39902(12) 0.05013(12) 0.0440(6) Uani 1 1 d .
H76 H 1.4233 0.4352 0.0220 0.053 Uiso 1 1 calc R
C77 C 1.39797(19) 0.38651(11) 0.11703(11) 0.0355(5) Uani 1 1 d .
H77 H 1.4527 0.4141 0.1351 0.043 Uiso 1 1 calc R
C78 C 1.33441(17) 0.33255(10) 0.15719(10) 0.0256(4) Uani 1 1 d .
C79 C 1.33310(17) 0.30710(10) 0.22874(10) 0.0269(4) Uani 1 1 d .
C80 C 1.39306(19) 0.33033(12) 0.27803(11) 0.0383(5) Uani 1 1 d .
H80 H 1.4463 0.3689 0.2677 0.046 Uiso 1 1 calc R
C81 C 1.3734(2) 0.29597(14) 0.34268(12) 0.0479(6) Uani 1 1 d .
H81 H 1.4147 0.3108 0.3768 0.058 Uiso 1 1 calc R
C82 C 1.2946(2) 0.24061(14) 0.35812(12) 0.0472(6) Uani 1 1 d .
H82 H 1.2826 0.2178 0.4027 0.057 Uiso 1 1 calc R
C83 C 1.2325(2) 0.21771(12) 0.30910(11) 0.0369(5) Uani 1 1 d .
H83 H 1.1772 0.1801 0.3198 0.044 Uiso 1 1 calc R
C84 C 1.25344(17) 0.25108(10) 0.24471(10) 0.0254(4) Uani 1 1 d .
C85 C 1.1936(3) 0.0098(2) 0.06843(19) 0.0966(13) Uani 1 1 d U
H85A H 1.1977 0.0446 0.0282 0.145 Uiso 1 1 calc R
H85B H 1.2030 -0.0393 0.0553 0.145 Uiso 1 1 calc R
H85C H 1.2651 0.0147 0.0939 0.145 Uiso 1 1 calc R
C86 C 1.0721(2) 0.02345(16) 0.10825(17) 0.0695(9) Uani 1 1 d U
H86 H 1.0787 -0.0134 0.1479 0.083 Uiso 1 1 calc R
C87 C 0.9470(2) 0.01175(13) 0.08479(12) 0.0434(6) Uani 1 1 d U
H87A H 0.9232 0.0512 0.0508 0.065 Uiso 1 1 calc R
H87B H 0.8764 0.0107 0.1228 0.065 Uiso 1 1 calc R
H87C H 0.9590 -0.0344 0.0653 0.065 Uiso 1 1 calc R
C88 C 0.5580(3) 0.06204(15) 0.09769(16) 0.0663(8) Uani 1 1 d .
H88A H 0.5625 0.0247 0.1358 0.099 Uiso 1 1 calc R
H88B H 0.6183 0.0458 0.0590 0.099 Uiso 1 1 calc R
H88C H 0.4677 0.0707 0.0864 0.099 Uiso 1 1 calc R
C89 C 0.5970(2) 0.13069(13) 0.11593(12) 0.0439(6) Uani 1 1 d .
H89 H 0.6900 0.1219 0.1262 0.053 Uiso 1 1 calc R
C90 C 0.5854(3) 0.19340(16) 0.06108(13) 0.0623(7) Uani 1 1 d .
H90A H 0.4940 0.2029 0.0514 0.094 Uiso 1 1 calc R
H90B H 0.6438 0.1810 0.0204 0.094 Uiso 1 1 calc R
H90C H 0.6110 0.2366 0.0762 0.094 Uiso 1 1 calc R
C91 C 0.1051(3) -0.29641(18) 0.43118(13) 0.0682(8) Uani 1 1 d .
H91A H 0.0738 -0.3402 0.4205 0.102 Uiso 1 1 calc R
H91B H 0.0478 -0.2780 0.4699 0.102 Uiso 1 1 calc R
H91C H 0.1956 -0.3077 0.4418 0.102 Uiso 1 1 calc R
C92 C 0.10198(19) -0.24001(11) 0.37178(11) 0.0342(5) Uani 1 1 d .
H92 H 0.0094 -0.2293 0.3610 0.041 Uiso 1 1 calc R
C93 C 0.1500(3) -0.17089(16) 0.38247(18) 0.0785(10) Uani 1 1 d .
H93A H 0.2397 -0.1810 0.3945 0.118 Uiso 1 1 calc R
H93B H 0.0915 -0.1486 0.4188 0.118 Uiso 1 1 calc R
H93C H 0.1503 -0.1379 0.3411 0.118 Uiso 1 1 calc R
C94 C 0.7213(2) -0.28633(13) 0.44794(12) 0.0475(6) Uani 1 1 d .
H94A H 0.6644 -0.3226 0.4427 0.071 Uiso 1 1 calc R
H94B H 0.7465 -0.2940 0.4933 0.071 Uiso 1 1 calc R
H94C H 0.8008 -0.2907 0.4150 0.071 Uiso 1 1 calc R
C95 C 0.6481(2) -0.21207(12) 0.43695(12) 0.0407(5) Uani 1 1 d .
H95 H 0.5670 -0.2081 0.4706 0.049 Uiso 1 1 calc R
C96 C 0.7305(2) -0.15222(13) 0.44309(12) 0.0454(6) Uani 1 1 d .
H96A H 0.8069 -0.1535 0.4081 0.068 Uiso 1 1 calc R
H96B H 0.7610 -0.1593 0.4873 0.068 Uiso 1 1 calc R
H96C H 0.6768 -0.1053 0.4379 0.068 Uiso 1 1 calc R

loop_
_atom_site_aniso_label
_atom_site_aniso_U_11
_atom_site_aniso_U_22
_atom_site_aniso_U_33
_atom_site_aniso_U_23
_atom_site_aniso_U_13
_atom_site_aniso_U_12
O13 0.0186(6) 0.0224(7) 0.0445(9) -0.0122(6) -0.0055(6) -0.0004(5)
O16 0.0191(6) 0.0181(6) 0.0420(8) -0.0068(6) -0.0088(5) -0.0025(5)
O41 0.0288(7) 0.0182(6) 0.0403(9) 0.0019(6) -0.0088(6) -0.0010(5)
O44 0.0291(7) 0.0192(7) 0.0426(9) 0.0015(6) -0.0092(6) -0.0004(5)
O69 0.0224(6) 0.0173(6) 0.0400(8) -0.0049(6) -0.0123(6) -0.0037(5)
O72 0.0257(7) 0.0208(7) 0.0531(9) -0.0134(6) -0.0003(6) -0.0025(5)
O86 0.0383(8) 0.0352(8) 0.0568(11) -0.0211(7) -0.0018(7) -0.0097(7)
O89 0.0291(8) 0.0468(9) 0.0493(10) -0.0155(8) -0.0052(7) -0.0017(7)
O92 0.0205(6) 0.0344(8) 0.0418(9) -0.0132(7) -0.0066(6) -0.0012(6)
O95 0.0331(8) 0.0331(8) 0.0545(10) -0.0082(7) -0.0104(7) -0.0075(6)
C1 0.0151(8) 0.0214(9) 0.0404(12) -0.0064(8) -0.0021(8) -0.0003(7)
C2 0.0239(10) 0.0328(11) 0.0426(13) -0.0060(9) -0.0012(9) -0.0026(8)
C3 0.0271(10) 0.0388(12) 0.0524(15) 0.0047(11) -0.0006(10) -0.0027(9)
C4 0.0269(11) 0.0315(12) 0.0734(18) 0.0090(12) -0.0023(11) -0.0080(9)
C5 0.0208(10) 0.0312(11) 0.0719(18) -0.0084(11) -0.0091(10) -0.0069(8)
C6 0.0152(8) 0.0261(10) 0.0496(13) -0.0099(9) -0.0046(8) -0.0015(7)
C7 0.0165(8) 0.0307(11) 0.0488(13) -0.0182(10) -0.0086(8) 0.0017(7)
C8 0.0243(10) 0.0491(14) 0.0624(17) -0.0270(13) -0.0129(10) 0.0000(9)
C9 0.0330(12) 0.0689(17) 0.0471(16) -0.0278(13) -0.0174(11) 0.0079(11)
C10 0.0356(12) 0.0565(15) 0.0380(13) -0.0092(11) -0.0108(10) 0.0098(11)
C11 0.0264(10) 0.0366(12) 0.0391(13) -0.0064(10) -0.0066(9) 0.0037(8)
C12 0.0162(8) 0.0278(10) 0.0362(12) -0.0104(9) -0.0065(8) 0.0041(7)
C13 0.0165(8) 0.0196(9) 0.0355(11) -0.0083(8) -0.0039(7) -0.0009(7)
C14 0.0204(9) 0.0189(9) 0.0306(11) -0.0059(8) -0.0038(7) -0.0028(7)
C15 0.0217(9) 0.0173(9) 0.0298(11) -0.0067(8) -0.0048(7) -0.0028(7)
C16 0.0162(8) 0.0173(9) 0.0341(11) -0.0058(8) -0.0045(7) -0.0024(6)
C17 0.0148(8) 0.0198(9) 0.0352(11) -0.0035(8) -0.0044(7) -0.0027(7)
C18 0.0245(9) 0.0252(10) 0.0387(12) -0.0044(9) -0.0042(8) -0.0033(8)
C19 0.0295(10) 0.0326(11) 0.0426(13) 0.0057(10) -0.0071(9) -0.0059(8)
C20 0.0261(10) 0.0228(10) 0.0575(15) 0.0074(10) -0.0111(9) -0.0038(8)
C21 0.0204(9) 0.0195(9) 0.0548(14) -0.0052(9) -0.0056(9) -0.0017(7)
C22 0.0143(8) 0.0195(9) 0.0436(12) -0.0067(8) -0.0055(8) -0.0024(7)
C23 0.0138(8) 0.0240(9) 0.0389(12) -0.0091(8) -0.0031(7) -0.0041(7)
C24 0.0207(9) 0.0292(11) 0.0495(14) -0.0165(10) -0.0049(9) -0.0011(8)
C25 0.0284(10) 0.0458(13) 0.0404(13) -0.0190(11) -0.0012(9) -0.0064(9)
C26 0.0327(11) 0.0442(13) 0.0356(13) -0.0055(10) -0.0027(9) -0.0088(9)
C27 0.0255(9) 0.0278(10) 0.0382(12) -0.0044(9) -0.0044(8) -0.0049(8)
C28 0.0134(8) 0.0236(9) 0.0349(11) -0.0073(8) -0.0026(7) -0.0048(7)
C29 0.0321(10) 0.0181(9) 0.0446(13) -0.0010(9) -0.0166(9) -0.0045(8)
C30 0.0326(11) 0.0297(11) 0.0576(15) -0.0019(10) -0.0163(10) 0.0011(9)
C31 0.0301(11) 0.0387(13) 0.084(2) 0.0012(13) -0.0233(12) -0.0016(10)
C32 0.0496(15) 0.0416(14) 0.078(2) 0.0011(13) -0.0406(14) -0.0070(11)
C33 0.0577(15) 0.0351(12) 0.0559(16) -0.0027(11) -0.0310(12) -0.0110(11)
C34 0.0434(12) 0.0221(10) 0.0447(14) -0.0022(9) -0.0198(10) -0.0079(9)
C35 0.0445(12) 0.0200(10) 0.0418(13) -0.0067(9) -0.0121(10) -0.0072(8)
C36 0.0654(16) 0.0315(12) 0.0444(15) -0.0105(10) -0.0092(12) -0.0144(11)
C37 0.0595(16) 0.0397(14) 0.0522(16) -0.0163(12) 0.0064(12) -0.0088(11)
C38 0.0392(12) 0.0365(13) 0.0637(17) -0.0079(12) 0.0039(12) -0.0023(10)
C39 0.0351(11) 0.0279(11) 0.0488(14) -0.0040(10) -0.0082(10) -0.0047(9)
C40 0.0336(10) 0.0165(9) 0.0395(12) -0.0031(8) -0.0081(9) -0.0051(8)
C41 0.0275(9) 0.0173(9) 0.0382(12) -0.0013(8) -0.0120(8) -0.0021(7)
C42 0.0270(9) 0.0202(9) 0.0345(12) -0.0002(8) -0.0100(8) -0.0010(7)
C43 0.0253(9) 0.0220(10) 0.0343(11) -0.0003(8) -0.0084(8) -0.0010(7)
C44 0.0255(9) 0.0173(9) 0.0381(12) -0.0019(8) -0.0073(8) -0.0019(7)
C45 0.0286(10) 0.0178(9) 0.0413(13) -0.0001(8) -0.0110(9) -0.0040(7)
C46 0.0301(10) 0.0327(11) 0.0469(14) 0.0023(10) -0.0084(9) -0.0034(9)
C47 0.0289(11) 0.0447(14) 0.0693(19) 0.0143(12) -0.0163(11) -0.0094(10)
C48 0.0499(15) 0.0487(15) 0.0667(19) 0.0187(13) -0.0342(13) -0.0252(12)
C49 0.0600(16) 0.0390(13) 0.0455(15) 0.0049(11) -0.0225(12) -0.0182(11)
C50 0.0408(11) 0.0222(10) 0.0395(13) 0.0028(9) -0.0128(9) -0.0075(8)
C51 0.0429(12) 0.0192(10) 0.0393(13) -0.0009(9) -0.0034(10) -0.0039(8)
C52 0.0680(17) 0.0340(13) 0.0438(15) -0.0033(11) 0.0013(12) 0.0018(11)
C53 0.0666(18) 0.0436(15) 0.069(2) -0.0062(14) 0.0216(15) 0.0062(13)
C54 0.0348(13) 0.0464(15) 0.096(2) -0.0075(15) 0.0159(14) 0.0022(11)
C55 0.0314(11) 0.0331(12) 0.0730(18) -0.0082(12) -0.0029(11) -0.0034(9)
C56 0.0297(10) 0.0163(9) 0.0465(13) -0.0020(9) -0.0036(9) -0.0025(7)
C57 0.0181(8) 0.0191(9) 0.0302(11) -0.0028(8) -0.0039(7) -0.0053(7)
C58 0.0263(10) 0.0296(10) 0.0325(12) -0.0027(9) -0.0033(8) -0.0039(8)
C59 0.0294(10) 0.0386(12) 0.0371(13) 0.0093(10) -0.0075(9) -0.0082(9)
C60 0.0277(10) 0.0232(10) 0.0556(15) 0.0090(10) -0.0117(9) -0.0061(8)
C61 0.0203(9) 0.0201(9) 0.0518(14) -0.0063(9) -0.0066(9) -0.0025(7)
C62 0.0150(8) 0.0198(9) 0.0357(11) -0.0043(8) -0.0051(7) -0.0034(7)
C63 0.0160(8) 0.0252(10) 0.0339(11) -0.0077(8) -0.0037(7) -0.0047(7)
C64 0.0253(10) 0.0370(12) 0.0400(13) -0.0165(10) -0.0041(9) -0.0029(8)
C65 0.0376(12) 0.0555(15) 0.0350(13) -0.0184(11) -0.0013(9) -0.0105(10)
C66 0.0469(13) 0.0487(14) 0.0298(12) 0.0000(10) -0.0086(10) -0.0171(11)
C67 0.0370(11) 0.0276(10) 0.0359(12) 0.0005(9) -0.0127(9) -0.0096(8)
C68 0.0182(8) 0.0234(9) 0.0307(11) -0.0045(8) -0.0055(7) -0.0065(7)
C69 0.0209(8) 0.0167(9) 0.0315(11) -0.0037(8) -0.0068(7) -0.0031(7)
C70 0.0249(9) 0.0171(9) 0.0309(11) -0.0052(8) -0.0064(8) -0.0047(7)
C71 0.0235(9) 0.0187(9) 0.0330(11) -0.0060(8) -0.0056(8) -0.0030(7)
C72 0.0199(9) 0.0177(9) 0.0379(12) -0.0069(8) -0.0022(8) -0.0018(7)
C73 0.0191(8) 0.0230(9) 0.0311(11) -0.0046(8) -0.0018(7) -0.0025(7)
C74 0.0333(11) 0.0376(12) 0.0362(13) -0.0065(10) -0.0070(9) -0.0070(9)
C75 0.0410(13) 0.0524(15) 0.0368(13) 0.0050(11) -0.0034(10) -0.0058(11)
C76 0.0371(12) 0.0363(12) 0.0535(16) 0.0092(11) 0.0042(11) -0.0090(10)
C77 0.0271(10) 0.0287(11) 0.0509(15) -0.0050(10) -0.0008(9) -0.0081(8)
C78 0.0175(8) 0.0238(9) 0.0359(11) -0.0075(8) -0.0013(7) -0.0024(7)
C79 0.0175(8) 0.0286(10) 0.0355(12) -0.0089(9) -0.0041(8) -0.0004(7)
C80 0.0246(10) 0.0472(13) 0.0475(14) -0.0164(11) -0.0069(9) -0.0074(9)
C81 0.0388(13) 0.0656(17) 0.0446(15) -0.0164(13) -0.0179(11) -0.0016(12)
C82 0.0494(14) 0.0578(16) 0.0336(13) -0.0013(11) -0.0134(11) 0.0029(12)
C83 0.0338(11) 0.0344(12) 0.0393(13) 0.0023(10) -0.0034(9) 0.0007(9)
C84 0.0181(8) 0.0241(9) 0.0335(11) -0.0044(8) -0.0047(7) 0.0023(7)
C85 0.0475(16) 0.113(3) 0.146(3) -0.090(3) -0.0282(18) 0.0185(17)
C86 0.0409(14) 0.0669(18) 0.113(3) -0.0614(18) -0.0058(14) -0.0076(12)
C87 0.0438(13) 0.0490(14) 0.0414(14) -0.0133(11) -0.0026(10) -0.0157(10)
C88 0.0663(18) 0.0513(16) 0.088(2) -0.0279(16) -0.0107(16) -0.0145(14)
C89 0.0269(10) 0.0509(14) 0.0569(16) -0.0257(12) -0.0025(10) -0.0002(10)
C90 0.0570(16) 0.080(2) 0.0487(17) -0.0073(15) -0.0016(13) -0.0099(14)
C91 0.0567(17) 0.103(2) 0.0428(16) 0.0021(16) -0.0103(13) -0.0071(16)
C92 0.0223(9) 0.0397(12) 0.0426(13) -0.0155(10) -0.0070(9) 0.0021(8)
C93 0.0622(18) 0.0629(19) 0.122(3) -0.059(2) -0.0125(17) -0.0059(14)
C94 0.0552(14) 0.0441(14) 0.0452(15) -0.0089(11) -0.0079(11) -0.0074(11)
C95 0.0404(12) 0.0396(13) 0.0428(14) -0.0140(11) 0.0041(10) -0.0089(10)
C96 0.0536(14) 0.0460(14) 0.0409(14) -0.0141(11) -0.0012(11) -0.0177(11)

loop_
_atom_type_symbol
_atom_type_description
_atom_type_scat_dispersion_real
_atom_type_scat_dispersion_imag
_atom_type_scat_source
C C 0.0033 0.0016 'International Tables Vol C Tables 4.2.6.8 and 6.1.1.4'
H H 0.0000 0.0000 'International Tables Vol C Tables 4.2.6.8 and 6.1.1.4'
O O 0.0106 0.0060 'International Tables Vol C Tables 4.2.6.8 and 6.1.1.4'

loop_
_geom_angle_atom_site_label_1
_geom_angle_atom_site_label_2
_geom_angle_atom_site_label_3
_geom_angle
C2 C1 C6 121.16(19)
C2 C1 C13 128.38(18)
C6 C1 C13 110.45(17)
C1 C2 C3 118.7(2)
C4 C3 C2 120.5(2)
C5 C4 C3 121.0(2)
C4 C5 C6 119.2(2)
C5 C6 C1 119.5(2)
C5 C6 C7 131.91(19)
C1 C6 C7 108.59(17)
C8 C7 C12 119.6(2)
C8 C7 C6 131.5(2)
C12 C7 C6 108.88(17)
C9 C8 C7 118.6(2)
C10 C9 C8 121.2(2)
C9 C10 C11 120.7(2)
C12 C11 C10 118.3(2)
C11 C12 C7 121.61(19)
C11 C12 C13 128.46(18)
C7 C12 C13 109.92(18)
O13 C13 C14 107.70(14)
O13 C13 C1 111.99(14)
C14 C13 C1 111.79(15)
O13 C13 C12 112.76(14)
C14 C13 C12 110.48(15)
C1 C13 C12 102.14(15)
C15 C14 C13 174.49(19)
C14 C15 C16 178.3(2)
O16 C16 C15 110.59(14)
O16 C16 C28 113.96(14)
C15 C16 C28 110.23(15)
O16 C16 C17 110.85(14)
C15 C16 C17 109.16(15)
C28 C16 C17 101.66(14)
C18 C17 C22 121.39(17)
C18 C17 C16 128.21(16)
C22 C17 C16 110.36(16)
C17 C18 C19 118.41(19)
C20 C19 C18 120.5(2)
C21 C20 C19 121.18(18)
C20 C21 C22 118.46(18)
C21 C22 C17 120.06(19)
C21 C22 C23 131.00(18)
C17 C22 C23 108.93(16)
C24 C23 C28 120.34(18)
C24 C23 C22 131.32(17)
C28 C23 C22 108.32(16)
C25 C24 C23 118.53(18)
C24 C25 C26 121.2(2)
C25 C26 C27 120.7(2)
C28 C27 C26 118.23(18)
C27 C28 C23 121.07(17)
C27 C28 C16 128.39(16)
C23 C28 C16 110.54(16)
C30 C29 C34 121.68(19)
C30 C29 C41 128.2(2)
C34 C29 C41 110.14(17)
C29 C30 C31 117.6(2)
C32 C31 C30 120.7(2)
C33 C32 C31 121.2(2)
C32 C33 C34 118.8(2)
C29 C34 C33 120.0(2)
C29 C34 C35 109.12(18)
C33 C34 C35 130.8(2)
C36 C35 C40 119.9(2)
C36 C35 C34 131.6(2)
C40 C35 C34 108.50(18)
C37 C36 C35 119.0(2)
C36 C37 C38 120.7(2)
C37 C38 C39 120.9(2)
C40 C39 C38 118.2(2)
C39 C40 C35 121.30(19)
C39 C40 C41 128.29(19)
C35 C40 C41 110.41(17)
O41 C41 C42 110.03(16)
O41 C41 C40 108.23(14)
C42 C41 C40 112.10(16)
O41 C41 C29 112.99(15)
C42 C41 C29 111.42(15)
C40 C41 C29 101.82(16)
C43 C42 C41 178.6(2)
C42 C43 C44 177.64(19)
O44 C44 C43 110.10(16)
O44 C44 C56 107.75(14)
C43 C44 C56 111.44(16)
O44 C44 C45 112.76(15)
C43 C44 C45 112.86(15)
C56 C44 C45 101.56(16)
C46 C45 C50 120.57(19)
C46 C45 C44 129.07(19)
C50 C45 C44 110.36(17)
C45 C46 C47 118.8(2)
C48 C47 C46 120.5(2)
C47 C48 C49 121.4(2)
C48 C49 C50 118.2(2)
C45 C50 C49 120.5(2)
C45 C50 C51 108.93(18)
C49 C50 C51 130.5(2)
C52 C51 C56 120.1(2)
C52 C51 C50 131.2(2)
C56 C51 C50 108.63(18)
C53 C52 C51 119.0(3)
C52 C53 C54 120.4(2)
C53 C54 C55 121.4(2)
C56 C55 C54 117.6(2)
C55 C56 C51 121.3(2)
C55 C56 C44 128.1(2)
C51 C56 C44 110.50(17)
C58 C57 C62 121.32(17)
C58 C57 C69 128.50(16)
C62 C57 C69 110.14(16)
C57 C58 C59 118.66(19)
C60 C59 C58 120.2(2)
C59 C60 C61 121.24(18)
C60 C61 C62 118.71(18)
C61 C62 C57 119.82(18)
C61 C62 C63 131.05(17)
C57 C62 C63 109.13(15)
C64 C63 C68 120.20(18)
C64 C63 C62 131.25(17)
C68 C63 C62 108.53(16)
C65 C64 C63 118.50(19)
C64 C65 C66 121.1(2)
C65 C66 C67 120.9(2)
C68 C67 C66 118.01(19)
C67 C68 C63 121.28(18)
C67 C68 C69 128.28(16)
C63 C68 C69 110.44(16)
O69 C69 C70 111.10(14)
O69 C69 C57 110.51(14)
C70 C69 C57 109.22(15)
O69 C69 C68 113.09(15)
C70 C69 C68 110.79(15)
C57 C69 C68 101.72(14)
C71 C70 C69 177.71(19)
C70 C71 C72 173.82(19)
O72 C72 C71 108.72(15)
O72 C72 C84 111.86(15)
C71 C72 C84 110.66(15)
O72 C72 C73 112.14(15)
C71 C72 C73 111.55(15)
C84 C72 C73 101.82(15)
C74 C73 C78 121.24(18)
C74 C73 C72 128.43(18)
C78 C73 C72 110.33(16)
C73 C74 C75 118.7(2)
C76 C75 C74 120.2(2)
C75 C76 C77 121.5(2)
C76 C77 C78 118.3(2)
C77 C78 C73 119.97(19)
C77 C78 C79 131.33(18)
C73 C78 C79 108.69(17)
C80 C79 C84 120.2(2)
C80 C79 C78 131.08(19)
C84 C79 C78 108.70(17)
C81 C80 C79 118.5(2)
C82 C81 C80 121.0(2)
C81 C82 C83 120.8(2)
C84 C83 C82 118.2(2)
C83 C84 C79 121.26(19)
C83 C84 C72 128.35(18)
C79 C84 C72 110.38(17)
C85 C86 O86 116.6(2)
C85 C86 C87 120.8(3)
O86 C86 C87 107.1(2)
O89 C89 C88 106.9(2)
O89 C89 C90 109.08(18)
C88 C89 C90 113.4(2)
O92 C92 C93 106.72(19)
O92 C92 C91 109.70(18)
C93 C92 C91 113.8(2)
O95 C95 C94 111.29(18)
O95 C95 C96 105.62(18)
C94 C95 C96 112.9(2)

loop_
_geom_bond_atom_site_label_1
_geom_bond_atom_site_label_2
_geom_bond_distance
O13 C13 1.439(2)
O16 C16 1.432(2)
O41 C41 1.433(2)
O44 C44 1.429(2)
O69 C69 1.425(2)
O72 C72 1.439(2)
O86 C86 1.417(3)
O89 C89 1.444(3)
O92 C92 1.435(2)
O95 C95 1.441(3)
C1 C2 1.381(3)
C1 C6 1.396(3)
C1 C13 1.521(3)
C2 C3 1.392(3)
C3 C4 1.384(3)
C4 C5 1.378(3)
C5 C6 1.396(3)
C6 C7 1.471(3)
C7 C8 1.392(3)
C7 C12 1.401(3)
C8 C9 1.386(4)
C9 C10 1.385(4)
C10 C11 1.389(3)
C11 C12 1.378(3)
C12 C13 1.526(3)
C13 C14 1.481(2)
C14 C15 1.188(2)
C15 C16 1.484(2)
C16 C28 1.526(3)
C16 C17 1.527(2)
C17 C18 1.382(3)
C17 C22 1.395(2)
C18 C19 1.392(3)
C19 C20 1.389(3)
C20 C21 1.388(3)
C21 C22 1.395(3)
C22 C23 1.475(3)
C23 C24 1.389(3)
C23 C28 1.400(2)
C24 C25 1.385(3)
C25 C26 1.389(3)
C26 C27 1.394(3)
C27 C28 1.385(3)
C29 C30 1.384(3)
C29 C34 1.392(3)
C29 C41 1.533(3)
C30 C31 1.404(3)
C31 C32 1.385(4)
C32 C33 1.379(4)
C33 C34 1.392(3)
C34 C35 1.471(3)
C35 C36 1.389(3)
C35 C40 1.401(3)
C36 C37 1.382(3)
C37 C38 1.384(3)
C38 C39 1.395(3)
C39 C40 1.376(3)
C40 C41 1.523(3)
C41 C42 1.483(3)
C42 C43 1.192(3)
C43 C44 1.483(3)
C44 C56 1.526(3)
C44 C45 1.527(3)
C45 C46 1.382(3)
C45 C50 1.391(3)
C46 C47 1.392(3)
C47 C48 1.378(4)
C48 C49 1.381(4)
C49 C50 1.396(3)
C50 C51 1.469(3)
C51 C52 1.388(3)
C51 C56 1.393(3)
C52 C53 1.380(4)
C53 C54 1.380(4)
C54 C55 1.397(4)
C55 C56 1.379(3)
C57 C58 1.380(3)
C57 C62 1.398(2)
C57 C69 1.528(2)
C58 C59 1.393(3)
C59 C60 1.387(3)
C60 C61 1.387(3)
C61 C62 1.392(3)
C62 C63 1.467(3)
C63 C64 1.388(3)
C63 C68 1.399(2)
C64 C65 1.385(3)
C65 C66 1.385(3)
C66 C67 1.391(3)
C67 C68 1.383(3)
C68 C69 1.528(3)
C69 C70 1.488(2)
C70 C71 1.186(2)
C71 C72 1.479(2)
C72 C84 1.522(3)
C72 C73 1.525(3)
C73 C74 1.377(3)
C73 C78 1.396(3)
C74 C75 1.390(3)
C75 C76 1.382(3)
C76 C77 1.385(3)
C77 C78 1.392(3)
C78 C79 1.470(3)
C79 C80 1.388(3)
C79 C84 1.397(3)
C80 C81 1.388(3)
C81 C82 1.380(4)
C82 C83 1.394(3)
C83 C84 1.378(3)
C85 C86 1.399(4)
C86 C87 1.490(3)
C88 C89 1.501(3)
C89 C90 1.524(4)
C91 C92 1.505(3)
C92 C93 1.498(3)
C94 C95 1.504(3)
C95 C96 1.521(3)

loop_
_geom_torsion_atom_site_label_1
_geom_torsion_atom_site_label_2
_geom_torsion_atom_site_label_3
_geom_torsion_atom_site_label_4
_geom_torsion
C6 C1 C2 C3 -0.4(3)
C13 C1 C2 C3 178.45(17)
C1 C2 C3 C4 0.8(3)
C2 C3 C4 C5 -0.6(3)
C3 C4 C5 C6 0.0(3)
C4 C5 C6 C1 0.5(3)
C4 C5 C6 C7 -179.89(19)
C2 C1 C6 C5 -0.3(3)
C13 C1 C6 C5 -179.30(15)
C2 C1 C6 C7 -179.99(16)
C13 C1 C6 C7 0.99(18)
C5 C6 C7 C8 -0.6(3)
C1 C6 C7 C8 179.04(18)
C5 C6 C7 C12 179.98(18)
C1 C6 C7 C12 -0.35(19)
C12 C7 C8 C9 0.4(3)
C6 C7 C8 C9 -178.93(19)
C7 C8 C9 C10 0.4(3)
C8 C9 C10 C11 -0.5(3)
C9 C10 C11 C12 -0.3(3)
C10 C11 C12 C7 1.1(3)
C10 C11 C12 C13 179.56(16)
C8 C7 C12 C11 -1.2(3)
C6 C7 C12 C11 178.30(16)
C8 C7 C12 C13 -179.90(15)
C6 C7 C12 C13 -0.42(19)
C2 C1 C13 O13 -59.2(2)
C6 C1 C13 O13 119.73(16)
C2 C1 C13 C14 61.8(2)
C6 C1 C13 C14 -119.30(16)
C2 C1 C13 C12 179.89(17)
C6 C1 C13 C12 -1.18(17)
C11 C12 C13 O13 62.0(2)
C7 C12 C13 O13 -119.42(16)
C11 C12 C13 C14 -58.6(2)
C7 C12 C13 C14 120.01(16)
C11 C12 C13 C1 -177.66(17)
C7 C12 C13 C1 0.95(17)
O13 C13 C14 C15 -164(2)
C1 C13 C14 C15 72(2)
C12 C13 C14 C15 -41(2)
C13 C14 C15 C16 -17(9)
C14 C15 C16 O16 -179(100)
C14 C15 C16 C28 54(7)
C14 C15 C16 C17 -57(7)
O16 C16 C17 C18 56.6(2)
C15 C16 C17 C18 -65.4(2)
C28 C16 C17 C18 178.11(17)
O16 C16 C17 C22 -125.79(15)
C15 C16 C17 C22 112.15(17)
C28 C16 C17 C22 -4.31(18)
C22 C17 C18 C19 0.5(3)
C16 C17 C18 C19 177.83(17)
C17 C18 C19 C20 -0.7(3)
C18 C19 C20 C21 0.4(3)
C19 C20 C21 C22 0.1(3)
C20 C21 C22 C17 -0.4(3)
C20 C21 C22 C23 178.57(18)
C18 C17 C22 C21 0.0(3)
C16 C17 C22 C21 -177.72(15)
C18 C17 C22 C23 -179.10(16)
C16 C17 C22 C23 3.13(19)
C21 C22 C23 C24 -1.5(3)
C17 C22 C23 C24 177.55(18)
C21 C22 C23 C28 -179.46(18)
C17 C22 C23 C28 -0.44(19)
C28 C23 C24 C25 0.7(3)
C22 C23 C24 C25 -177.10(18)
C23 C24 C25 C26 0.0(3)
C24 C25 C26 C27 -0.9(3)
C25 C26 C27 C28 1.0(3)
C26 C27 C28 C23 -0.3(3)
C26 C27 C28 C16 179.85(17)
C24 C23 C28 C27 -0.6(3)
C22 C23 C28 C27 177.67(16)
C24 C23 C28 C16 179.32(15)
C22 C23 C28 C16 -2.43(19)
O16 C16 C28 C27 -56.8(2)
C15 C16 C28 C27 68.3(2)
C17 C16 C28 C27 -176.07(17)
O16 C16 C28 C23 123.34(15)
C15 C16 C28 C23 -111.64(16)
C17 C16 C28 C23 4.04(18)
C34 C29 C30 C31 0.6(3)
C41 C29 C30 C31 -178.59(19)
C29 C30 C31 C32 -1.3(3)
C30 C31 C32 C33 1.1(4)
C31 C32 C33 C34 -0.1(4)
C30 C29 C34 C33 0.5(3)
C41 C29 C34 C33 179.75(18)
C30 C29 C34 C35 -179.11(19)
C41 C29 C34 C35 0.2(2)
C32 C33 C34 C29 -0.7(3)
C32 C33 C34 C35 178.8(2)
C29 C34 C35 C36 -180.0(2)
C33 C34 C35 C36 0.5(4)
C29 C34 C35 C40 0.5(2)
C33 C34 C35 C40 -179.1(2)
C40 C35 C36 C37 0.8(3)
C34 C35 C36 C37 -178.7(2)
C35 C36 C37 C38 0.0(3)
C36 C37 C38 C39 -0.9(4)
C37 C38 C39 C40 0.9(3)
C38 C39 C40 C35 -0.1(3)
C38 C39 C40 C41 179.64(19)
C36 C35 C40 C39 -0.8(3)
C34 C35 C40 C39 178.85(18)
C36 C35 C40 C41 179.46(18)
C34 C35 C40 C41 -0.9(2)
C39 C40 C41 O41 -59.5(2)
C35 C40 C41 O41 120.24(17)
C39 C40 C41 C42 62.0(3)
C35 C40 C41 C42 -118.23(18)
C39 C40 C41 C29 -178.78(19)
C35 C40 C41 C29 1.0(2)
C30 C29 C41 O41 62.7(3)
C34 C29 C41 O41 -116.53(18)
C30 C29 C41 C42 -61.8(3)
C34 C29 C41 C42 118.99(19)
C30 C29 C41 C40 178.6(2)
C34 C29 C41 C40 -0.7(2)
O41 C41 C42 C43 -170(9)
C40 C41 C42 C43 69(9)
C29 C41 C42 C43 -44(9)
C41 C42 C43 C44 49(13)
C42 C43 C44 O44 -55(5)
C42 C43 C44 C56 65(5)
C42 C43 C44 C45 178(100)
O44 C44 C45 C46 -65.6(3)
C43 C44 C45 C46 59.9(3)
C56 C44 C45 C46 179.3(2)
O44 C44 C45 C50 113.77(18)
C43 C44 C45 C50 -120.68(18)
C56 C44 C45 C50 -1.3(2)
C50 C45 C46 C47 -0.4(3)
C44 C45 C46 C47 178.89(19)
C45 C46 C47 C48 0.3(3)
C46 C47 C48 C49 -0.4(4)
C47 C48 C49 C50 0.7(4)
C46 C45 C50 C49 0.7(3)
C44 C45 C50 C49 -178.75(18)
C46 C45 C50 C51 -179.43(18)
C44 C45 C50 C51 1.1(2)
C48 C49 C50 C45 -0.8(3)
C48 C49 C50 C51 179.4(2)
C45 C50 C51 C52 -179.1(2)
C49 C50 C51 C52 0.8(4)
C45 C50 C51 C56 -0.5(2)
C49 C50 C51 C56 179.4(2)
C56 C51 C52 C53 0.3(3)
C50 C51 C52 C53 178.7(2)
C51 C52 C53 C54 -1.7(4)
C52 C53 C54 C55 1.7(4)
C53 C54 C55 C56 -0.2(4)
C54 C55 C56 C51 -1.2(3)
C54 C55 C56 C44 -177.9(2)
C52 C51 C56 C55 1.2(3)
C50 C51 C56 C55 -177.60(18)
C52 C51 C56 C44 178.41(18)
C50 C51 C56 C44 -0.4(2)
O44 C44 C56 C55 59.3(3)
C43 C44 C56 C55 -61.6(3)
C45 C44 C56 C55 178.0(2)
O44 C44 C56 C51 -117.71(17)
C43 C44 C56 C51 121.40(18)
C45 C44 C56 C51 1.0(2)
C62 C57 C58 C59 -0.5(3)
C69 C57 C58 C59 -177.86(17)
C57 C58 C59 C60 0.4(3)
C58 C59 C60 C61 -0.1(3)
C59 C60 C61 C62 -0.2(3)
C60 C61 C62 C57 0.1(3)
C60 C61 C62 C63 -179.97(18)
C58 C57 C62 C61 0.2(3)
C69 C57 C62 C61 178.01(15)
C58 C57 C62 C63 -179.71(16)
C69 C57 C62 C63 -1.90(19)
C61 C62 C63 C64 2.8(3)
C57 C62 C63 C64 -177.28(19)
C61 C62 C63 C68 -178.93(18)
C57 C62 C63 C68 1.0(2)
C68 C63 C64 C65 -0.2(3)
C62 C63 C64 C65 177.83(19)
C63 C64 C65 C66 0.5(3)
C64 C65 C66 C67 -0.2(3)
C65 C66 C67 C68 -0.3(3)
C66 C67 C68 C63 0.6(3)
C66 C67 C68 C69 -178.39(18)
C64 C63 C68 C67 -0.3(3)
C62 C63 C68 C67 -178.79(16)
C64 C63 C68 C69 178.84(15)
C62 C63 C68 C69 0.36(19)
C58 C57 C69 O69 -60.1(2)
C62 C57 C69 O69 122.33(16)
C58 C57 C69 C70 62.5(2)
C62 C57 C69 C70 -115.16(17)
C58 C57 C69 C68 179.60(18)
C62 C57 C69 C68 1.99(18)
C67 C68 C69 O69 59.2(2)
C63 C68 C69 O69 -119.91(16)
C67 C68 C69 C70 -66.3(2)
C63 C68 C69 C70 114.61(17)
C67 C68 C69 C57 177.68(18)
C63 C68 C69 C57 -1.39(18)
O69 C69 C70 C71 168(5)
C57 C69 C70 C71 46(5)
C68 C69 C70 C71 -65(5)
C69 C70 C71 C72 16(7)
C70 C71 C72 O72 168.6(19)
C70 C71 C72 C84 45(2)
C70 C71 C72 C73 -67(2)
O72 C72 C73 C74 62.5(2)
C71 C72 C73 C74 -59.7(2)
C84 C72 C73 C74 -177.80(17)
O72 C72 C73 C78 -117.24(16)
C71 C72 C73 C78 120.54(17)
C84 C72 C73 C78 2.49(17)
C78 C73 C74 C75 1.4(3)
C72 C73 C74 C75 -178.26(18)
C73 C74 C75 C76 -0.3(3)
C74 C75 C76 C77 -0.9(3)
C75 C76 C77 C78 1.0(3)
C76 C77 C78 C73 0.1(3)
C76 C77 C78 C79 -179.36(18)
C74 C73 C78 C77 -1.3(3)
C72 C73 C78 C77 178.42(15)
C74 C73 C78 C79 178.25(16)
C72 C73 C78 C79 -2.02(18)
C77 C78 C79 C80 1.4(3)
C73 C78 C79 C80 -178.07(18)
C77 C78 C79 C84 -179.90(18)
C73 C78 C79 C84 0.61(19)
C84 C79 C80 C81 0.9(3)
C78 C79 C80 C81 179.48(19)
C79 C80 C81 C82 -0.9(3)
C80 C81 C82 C83 -0.1(3)
C81 C82 C83 C84 1.0(3)
C82 C83 C84 C79 -0.9(3)
C82 C83 C84 C72 179.18(17)
C80 C79 C84 C83 0.0(3)
C78 C79 C84 C83 -178.88(16)
C80 C79 C84 C72 179.89(15)
C78 C79 C84 C72 1.05(19)
O72 C72 C84 C83 -62.3(2)
C71 C72 C84 C83 59.1(2)
C73 C72 C84 C83 177.80(17)
O72 C72 C84 C79 117.82(16)
C71 C72 C84 C79 -120.80(16)
C73 C72 C84 C79 -2.11(17)
